data_7713231
loop_
_publ_author_name
'Zhou, Jiu-Lin'
'Xiang, Xin-Ying'
'Xu, Ling-Tong'
'Wang, Ji-Lei'
'Li, Si-Man'
'Yu, Ya-Ting'
'Mei, Hua'
'Xu, Yan'

_publ_section_title
;
 Two bimetal-doped (Fe/Co, Mn) polyoxometalate-based hybrid compounds for
 visible-light-driven CO<sub>2</sub> reduction.
;
_journal_name_full 'Dalton transactions (Cambridge, England : 2003)'
_journal_paper_doi 10.1039/d3dt01296d
_journal_year 2023
_chemical_formula_sum 'C44 H148 Fe6 Mn4 N28 Na4 O172 P4 W32'
_chemical_formula_weight 10475.79
_space_group_crystal_system triclinic
_space_group_IT_number 2
_space_group_name_Hall '-P 1'
_space_group_name_H-M_alt 'P -1'
_atom_sites_solution_hydrogens geom
_audit_creation_method SHELXL-2014/7
_audit_update_record
;
2023-04-19 deposited with the CCDC.	2023-06-12 downloaded from the CCDC.
;
_cell_angle_alpha 75.142(4)
_cell_angle_beta 87.658(4)
_cell_angle_gamma 68.882(4)
_cell_formula_units_Z 1
_cell_length_a 14.259(4)
_cell_length_b 16.083(5)
_cell_length_c 23.594(7)
_cell_measurement_reflns_used 9630
_cell_measurement_temperature 296(2)
_cell_measurement_theta_max 27.179
_cell_measurement_theta_min 2.422
_cell_volume 4871(3)
_computing_cell_refinement 'SAINT (Bruker, 2005)'
_computing_data_collection 'APEX2 (Bruker, 2005)'
_computing_data_reduction SAINT
_computing_molecular_graphics SHELXTL
_computing_publication_material SHELXTL
_computing_structure_refinement 'SHELXL-2014/7 (Sheldrick, 2014)'
_computing_structure_solution 'SHELXL-2014/5 (Sheldrick, 2014)'
_diffrn_ambient_temperature 296(2)
_diffrn_measured_fraction_theta_full 0.987
_diffrn_measured_fraction_theta_max 0.987
_diffrn_measurement_device_type 'Bruker Apex2 CCD'
_diffrn_measurement_method '\w scans'
_diffrn_radiation_type MoK\a
_diffrn_radiation_wavelength 0.71073
_diffrn_reflns_av_R_equivalents 0.0917
_diffrn_reflns_av_unetI/netI 0.0979
_diffrn_reflns_Laue_measured_fraction_full 0.987
_diffrn_reflns_Laue_measured_fraction_max 0.987
_diffrn_reflns_limit_h_max 16
_diffrn_reflns_limit_h_min -16
_diffrn_reflns_limit_k_max 19
_diffrn_reflns_limit_k_min -19
_diffrn_reflns_limit_l_max 28
_diffrn_reflns_limit_l_min -25
_diffrn_reflns_number 34613
_diffrn_reflns_point_group_measured_fraction_full 0.987
_diffrn_reflns_point_group_measured_fraction_max 0.987
_diffrn_reflns_theta_full 25.009
_diffrn_reflns_theta_max 25.009
_diffrn_reflns_theta_min 0.894
_exptl_absorpt_coefficient_mu 19.649
_exptl_absorpt_correction_T_max 0.201
_exptl_absorpt_correction_T_min 0.170
_exptl_absorpt_correction_type multi-scan
_exptl_absorpt_process_details '(SADABS; Sheldrick, 2003)'
_exptl_crystal_colour gloss-black
_exptl_crystal_density_diffrn 3.571
_exptl_crystal_description rhombus-bulk
_exptl_crystal_F_000 4712
_exptl_crystal_size_max 0.140
_exptl_crystal_size_mid 0.130
_exptl_crystal_size_min 0.120
_refine_diff_density_max 3.119
_refine_diff_density_min -3.718
_refine_diff_density_rms 0.496
_refine_ls_extinction_coef 0.000138(14)
_refine_ls_extinction_expression Fc^*^=kFc[1+0.001xFc^2^\l^3^/sin(2\q)]^-1/4^
_refine_ls_extinction_method 'SHELXL-2014/7 (Sheldrick 2014'
_refine_ls_goodness_of_fit_ref 1.188
_refine_ls_hydrogen_treatment constr
_refine_ls_matrix_type full
_refine_ls_number_parameters 1344
_refine_ls_number_reflns 16944
_refine_ls_number_restraints 702
_refine_ls_restrained_S_all 1.166
_refine_ls_R_factor_all 0.0810
_refine_ls_R_factor_gt 0.0546
_refine_ls_shift/su_max 0.001
_refine_ls_shift/su_mean 0.000
_refine_ls_structure_factor_coef Fsqd
_refine_ls_weighting_details 'w=1/[\s^2^(Fo^2^)+(0.0635P)^2^] where P=(Fo^2^+2Fc^2^)/3'
_refine_ls_weighting_scheme calc
_refine_ls_wR_factor_gt 0.1408
_refine_ls_wR_factor_ref 0.1558
_reflns_Friedel_coverage 0.000
_reflns_number_gt 12330
_reflns_number_total 16944
_reflns_threshold_expression 'I > 2\s(I)'
_cod_data_source_file d3dt01296d2.cif
_cod_data_source_block mn
_cod_database_code 7713231
_shelx_shelxl_version_number 2014/7
_shelx_space_group_comment
;
The symmetry employed for this shelxl refinement is uniquely defined
by the following loop, which should always be used as a source of
symmetry information in preference to the above space-group names.
They are only intended as comments.
;
_shelx_estimated_absorpt_t_min 0.170
_shelx_estimated_absorpt_t_max 0.201
_exptl_absorpt_special_details '(SADABS; Sheldrick, 2003)'

loop_
_space_group_symop_operation_xyz
'x, y, z'
'-x, -y, -z'

loop_
_atom_site_label
_atom_site_type_symbol
_atom_site_fract_x
_atom_site_fract_y
_atom_site_fract_z
_atom_site_U_iso_or_equiv
_atom_site_adp_type
_atom_site_occupancy
_atom_site_site_symmetry_order
_atom_site_calc_flag
_atom_site_refinement_flags_posn
_atom_site_refinement_flags_adp
_atom_site_refinement_flags_occupancy
_atom_site_disorder_assembly
_atom_site_disorder_group
W1 W 0.64275(6) 1.24238(5) 0.84804(3) 0.01582(18) Uani 1 1 d . . . . .
W2 W 0.54165(6) 1.10650(5) 0.80453(3) 0.01676(18) Uani 1 1 d . . . . .
W3 W 0.18165(6) 1.62530(5) 0.75951(3) 0.01800(18) Uani 1 1 d . . . . .
W4 W 0.28147(6) 1.28424(5) 0.80095(3) 0.01690(18) Uani 1 1 d . . . . .
W5 W 0.50573(6) 1.12952(5) 0.64652(3) 0.01704(18) Uani 1 1 d . . . . .
W6 W 0.38307(6) 1.41770(5) 0.84711(3) 0.01673(18) Uani 1 1 d . . . . .
W7 W 0.71230(6) 1.41766(5) 0.73789(3) 0.01542(17) Uani 1 1 d . . . . .
W8 W 0.45210(6) 1.59344(5) 0.73764(3) 0.01601(18) Uani 1 1 d . . . . .
W9 W 0.76577(6) 1.02753(5) 0.71783(3) 0.01917(19) Uani 1 1 d . . . . .
W10 W 0.08063(6) 1.49275(5) 0.71135(3) 0.01855(18) Uani 1 1 d . . . . .
W11 W 0.24450(6) 1.30711(5) 0.64317(3) 0.01822(18) Uani 1 1 d . . . . .
W12 W 0.86693(6) 1.16584(5) 0.76151(3) 0.01783(18) Uani 1 1 d . . . . .
W13 W 0.15630(6) 1.64806(5) 0.61204(3) 0.01802(18) Uani 1 1 d . . . . .
W14 W 0.82659(6) 1.19051(5) 0.61454(3) 0.01778(18) Uani 1 1 d . . . . .
W15 W 0.31709(10) 1.46102(9) 0.54836(5) 0.0255(3) Uani 0.5 1 d . . P A 1
W16 W 0.67315(11) 1.43611(9) 0.59698(6) 0.0307(3) Uani 0.5 1 d . . P B 1
W17 W 0.42457(11) 1.60579(9) 0.59562(6) 0.0286(3) Uani 0.5 1 d . . P A 1
W18 W 0.56605(10) 1.29162(9) 0.54989(6) 0.0274(3) Uani 0.5 1 d . . P A 1
Fe4 Fe 0.31709(10) 1.46102(9) 0.54836(5) 0.0255(3) Uani 0.5 1 d . . P A 2
Fe5 Fe 0.67315(11) 1.43611(9) 0.59698(6) 0.0307(3) Uani 0.5 1 d . . P B 2
Fe6 Fe 0.42457(11) 1.60579(9) 0.59562(6) 0.0286(3) Uani 0.5 1 d . . P A 2
Fe7 Fe 0.56605(10) 1.29162(9) 0.54989(6) 0.0274(3) Uani 0.5 1 d . . P A 2
P1 P 0.6169(3) 1.2642(3) 0.69706(17) 0.0077(9) Uani 1 1 d . U . . .
P2 P 0.3425(3) 1.4505(3) 0.69476(18) 0.0099(9) Uani 1 1 d . U . . .
Fe1 Fe -0.0634(2) 1.22274(19) 1.00939(12) 0.0227(7) Uani 0.3333 1 d . . P . .
Mn1 Mn -0.0634(2) 1.22274(19) 1.00939(12) 0.0227(7) Uani 0.6667 1 d . . P . .
Fe2 Fe 0.4159(2) 0.9325(2) 0.64507(13) 0.0285(7) Uani 0.3333 1 d . . P . .
Mn2 Mn 0.4159(2) 0.9325(2) 0.64507(13) 0.0285(7) Uani 0.6667 1 d . . P . .
Fe3 Fe -0.0317(3) 1.8062(2) 0.49263(14) 0.0386(8) Uani 0.3333 1 d . . P . .
Mn3 Mn -0.0317(3) 1.8062(2) 0.49263(14) 0.0386(8) Uani 0.6667 1 d . . P . .
Na1 Na 0.1896(8) 1.2492(7) 0.9606(5) 0.063(3) Uani 1 1 d . U . . .
Na2 Na 0.061(2) 0.592(3) 1.3789(18) 0.029(10) Uani 0.30(4) 1 d . U P C 1
Na2A Na 0.0470(10) 0.6435(16) 1.3520(8) 0.038(7) Uani 0.70(4) 1 d . . P C 2
O1 O 0.5029(10) 1.3146(8) 0.8558(5) 0.024(3) Uani 1 1 d . U . . .
O2 O 0.0035(10) 1.2454(9) 0.9255(6) 0.028(3) Uani 1 1 d . U . . .
O3 O 0.4154(9) 1.7038(8) 0.5296(5) 0.018(3) Uani 1 1 d . U . . .
O4 O 0.5661(9) 1.5419(8) 0.6000(5) 0.021(3) Uani 1 1 d . U . . .
O5 O 0.7269(9) 1.4923(7) 0.5309(5) 0.015(3) Uani 1 1 d . U . . .
O6 O 0.2343(9) 1.3790(8) 0.5661(5) 0.018(3) Uani 1 1 d . U . . .
O7 O 0.4155(9) 1.1936(8) 0.8149(5) 0.018(3) Uani 1 1 d . U . . .
O8 O 0.5850(9) 1.5155(7) 0.7289(5) 0.013(3) Uani 1 1 d . U . . .
O9 O 0.6024(9) 1.3853(8) 0.5606(5) 0.018(3) Uani 1 1 d . U . . .
O10 O 0.4449(9) 1.4959(8) 0.8028(5) 0.020(3) Uani 1 1 d . U . . .
O11 O 0.8192(9) 1.2960(8) 0.7453(5) 0.019(3) Uani 1 1 d . U . . .
O12 O 0.6750(9) 1.0487(8) 0.7791(5) 0.017(3) Uani 1 1 d . U . . .
O13 O 0.7825(10) 1.4556(8) 0.7763(5) 0.025(3) Uani 1 1 d . U . . .
O14 O 0.2317(10) 1.5262(8) 0.6932(5) 0.023(3) Uani 1 1 d . U . . .
O15 O 0.3931(9) 1.5279(7) 0.5592(5) 0.016(3) Uani 1 1 d . U . . .
O16 O 0.6896(10) 1.2277(8) 0.9182(5) 0.025(3) Uani 1 1 d . U . . .
O17 O 0.5374(10) 1.1741(8) 0.5706(5) 0.024(3) Uani 1 1 d . U . . .
O18 O 0.6493(10) 1.0631(8) 0.6688(5) 0.022(3) Uani 1 1 d . U . . .
O19 O 0.9757(10) 1.1304(9) 0.8053(6) 0.030(3) Uani 1 1 d . U . . .
O20 O 0.4392(9) 1.6628(8) 0.6602(5) 0.018(3) Uani 1 1 d . U . . .
O21 O 0.2727(9) 1.6662(7) 0.6070(5) 0.015(3) Uani 1 1 d . U . . .
O22 O 0.7669(9) 1.1742(8) 0.8186(5) 0.016(3) Uani 1 1 d . U . . .
O23 O 0.8610(9) 1.0444(7) 0.7670(5) 0.016(3) Uani 1 1 d . U . . .
O24 O 0.7302(9) 1.1896(8) 0.6968(5) 0.020(3) Uani 1 1 d . U . . .
O25 O 0.1670(9) 1.3925(8) 0.7752(5) 0.019(3) Uani 1 1 d . U . . .
O26 O 0.1364(10) 1.4099(8) 0.6654(5) 0.023(3) Uani 1 1 d . U . . .
O27 O 0.3732(9) 1.2193(7) 0.6338(5) 0.016(3) Uani 1 1 d . U . . .
O28 O 0.6039(9) 1.1361(8) 0.8627(5) 0.019(3) Uani 1 1 d . U . . .
O29 O 0.3125(9) 1.3318(8) 0.8615(5) 0.019(3) Uani 1 1 d . U . . .
O30 O 0.8376(10) 1.0588(8) 0.6528(5) 0.025(3) Uani 1 1 d . U . . .
O31 O 0.4836(10) 1.0372(9) 0.6370(6) 0.029(3) Uani 1 1 d . U . . .
O32 O 0.0788(9) 1.5718(8) 0.7604(5) 0.019(3) Uani 1 1 d . U . . .
O33 O 0.1925(9) 1.5607(8) 0.5704(5) 0.021(3) Uani 1 1 d . U . . .
O34 O 0.3052(9) 1.6410(8) 0.7419(5) 0.019(3) Uani 1 1 d . U . . .
O35 O -0.0328(10) 1.4801(9) 0.7222(6) 0.028(3) Uani 1 1 d . U . . .
O36 O 0.6283(9) 1.3573(8) 0.6831(5) 0.018(3) Uani 1 1 d . U . . .
O37 O 0.4280(10) 1.3590(8) 0.5400(5) 0.023(3) Uani 1 1 d . U . . .
O38 O 0.7122(10) 1.2070(8) 0.5718(5) 0.022(3) Uani 1 1 d . U . . .
O39 O 0.7421(9) 1.4563(8) 0.6624(5) 0.020(3) Uani 1 1 d . U . . .
O40 O 0.1657(11) 1.2487(9) 0.6381(6) 0.031(3) Uani 1 1 d . U . . .
O41 O 0.7950(10) 1.3112(8) 0.6084(5) 0.022(3) Uani 1 1 d . U . . .
O42 O 0.2828(9) 1.2640(7) 0.7260(5) 0.015(3) Uani 1 1 d . U . . .
O43 O 0.3403(9) 1.4004(7) 0.6473(5) 0.013(3) Uani 1 1 d . U . . .
O44 O 0.4777(10) 1.6631(9) 0.7738(6) 0.027(3) Uani 1 1 d . U . . .
O45 O 0.5245(10) 1.0090(8) 0.8452(5) 0.025(3) Uani 1 1 d . U . . .
O46 O 0.4147(10) 1.5038(8) 0.6818(5) 0.023(3) Uani 1 1 d . U . . .
O47 O 0.8133(11) 0.9103(9) 0.7320(6) 0.031(3) Uani 1 1 d . U . . .
O48 O 0.2222(9) 1.2134(8) 0.8401(5) 0.019(3) Uani 1 1 d . U . . .
O49 O 0.3630(10) 1.3865(8) 0.7550(5) 0.023(3) Uani 1 1 d . U . . .
O50 O 0.1244(9) 1.7013(8) 0.8010(5) 0.019(3) Uani 1 1 d . U . . .
O51 O 0.3840(10) 1.4346(8) 0.9161(5) 0.026(3) Uani 1 1 d . U . . .
O52 O 0.4906(10) 1.1201(8) 0.7275(5) 0.022(3) Uani 1 1 d . U . . .
O54 O 0.5774(9) 1.2411(7) 0.7574(5) 0.013(3) Uani 1 1 d . U . . .
O56 O 0.1299(10) 1.6970(9) 0.6835(6) 0.030(3) Uani 1 1 d . U . . .
O57 O 0.2579(10) 1.5160(8) 0.8180(5) 0.023(3) Uani 1 1 d . U . . .
O58 O 0.9239(10) 1.1657(8) 0.5666(5) 0.025(3) Uani 1 1 d . U . . .
O59 O 0.6591(9) 1.3489(8) 0.8048(5) 0.019(3) Uani 1 1 d . U . . .
O60 O 0.0781(10) 1.7464(9) 0.5633(6) 0.029(3) Uani 1 1 d . U . . .
O61 O 0.0865(12) 1.1238(10) 1.0300(6) 0.040(4) Uani 1 1 d . U . . .
O62 O 0.0527(9) 1.5931(8) 0.6460(5) 0.018(3) Uani 1 1 d . U . . .
O63 O 0.3340(11) 1.0139(9) 0.5567(6) 0.036(4) Uani 1 1 d . U . . .
O64 O 0.5523(9) 1.2550(7) 0.6490(5) 0.015(3) Uani 1 1 d . U . . .
O65 O 0.9166(9) 1.1643(8) 0.6867(5) 0.021(3) Uani 1 1 d . U . . .
O66 O 0.2855(12) 1.0282(10) 0.6800(6) 0.040(4) Uani 1 1 d . U . . .
C17 C -0.3726(15) 1.3809(12) 1.0448(8) 0.022(4) Uani 1 1 d . U . . .
H17A H -0.4238 1.4316 1.0221 0.026 Uiso 1 1 calc R U . . .
C18 C -0.2852(16) 1.3431(13) 1.0196(9) 0.028(5) Uani 1 1 d . U . . .
C19 C -0.2630(14) 1.3774(12) 0.9573(8) 0.020(4) Uani 1 1 d . U . . .
C20 C -0.0498(17) 1.3019(14) 0.8827(9) 0.033(5) Uani 1 1 d . U . . .
C21 C -0.1228(16) 1.1056(14) 1.1991(9) 0.034(5) Uani 1 1 d . U . . .
H21A H -0.1860 1.1311 1.2158 0.050 Uiso 1 1 calc R U . . .
H21B H -0.1110 1.0428 1.1996 0.050 Uiso 1 1 calc R U . . .
H21C H -0.0696 1.1076 1.2218 0.050 Uiso 1 1 calc R U . . .
C22 C -0.3424(17) 1.4517(14) 0.9149(9) 0.039(6) Uani 1 1 d . U . . .
H22A H -0.4030 1.4732 0.9348 0.059 Uiso 1 1 calc R U . . .
H22B H -0.3199 1.5019 0.8985 0.059 Uiso 1 1 calc R U . . .
H22C H -0.3556 1.4278 0.8839 0.059 Uiso 1 1 calc R U . . .
N1 N 0.2206(15) 1.0851(13) 0.7577(9) 0.051(6) Uani 1 1 d . . . . .
H1A H 0.1692 1.1276 0.7371 0.061 Uiso 1 1 calc R U . . .
H1B H 0.2276 1.0803 0.7946 0.061 Uiso 1 1 calc R U . . .
N2 N 0.3660(14) 0.9601(12) 0.7708(8) 0.039(5) Uani 1 1 d . . . . .
H2A H 0.3673 0.9543 0.8080 0.047 Uiso 1 1 calc R U . . .
N3 N 0.4400(19) 0.9033(13) 0.7464(8) 0.051(6) Uani 1 1 d . . . . .
N4 N 0.5614(16) 0.8109(13) 0.6801(9) 0.048(5) Uani 1 1 d . U . . .
N5 N 0.5003(13) 0.8722(11) 0.5725(7) 0.027(4) Uani 1 1 d . U . . .
N6 N 0.4501(13) 0.9119(11) 0.5184(7) 0.032(4) Uani 1 1 d . . . . .
H6A H 0.4734 0.8907 0.4887 0.038 Uiso 1 1 calc R U . . .
N7 N 0.3098(16) 1.0238(14) 0.4614(9) 0.056(6) Uani 1 1 d . U . . .
H7A H 0.2540 1.0698 0.4588 0.067 Uiso 1 1 calc R U . . .
H7B H 0.3307 1.0034 0.4311 0.067 Uiso 1 1 calc R U . . .
N8 N 0.1996(15) 1.0125(13) 1.0996(9) 0.055(6) Uani 1 1 d . . . . .
H8A H 0.2479 1.0063 1.0761 0.066 Uiso 1 1 calc R U . . .
H8B H 0.2106 0.9792 1.1353 0.066 Uiso 1 1 calc R U . . .
N9 N 0.0366(14) 1.0779(13) 1.1215(7) 0.039(5) Uani 1 1 d . . . . .
H9A H 0.0476 1.0412 1.1562 0.047 Uiso 1 1 calc R U . . .
N10 N -0.0517(16) 1.1428(11) 1.1039(7) 0.041(5) Uani 1 1 d . . . . .
N11 N -0.2130(13) 1.2765(10) 1.0513(7) 0.024(4) Uani 1 1 d . . . . .
N12 N -0.1777(13) 1.3369(11) 0.9443(7) 0.030(4) Uani 1 1 d . U . . .
N13 N -0.1432(14) 1.3557(12) 0.8892(8) 0.036(4) Uani 1 1 d . U . . .
H13A H -0.1796 1.3994 0.8606 0.043 Uiso 1 1 calc R U . . .
N14 N -0.0112(13) 1.3209(11) 0.8301(7) 0.027(4) Uani 1 1 d . U . . .
H14A H 0.0517 1.2934 0.8258 0.033 Uiso 1 1 calc R U . . .
H14B H -0.0495 1.3605 0.8006 0.033 Uiso 1 1 calc R U . . .
C1 C 0.2867(18) 1.0288(15) 0.7335(10) 0.039(5) Uani 1 1 d . U . . .
C2 C 0.5129(17) 0.8376(15) 0.7751(10) 0.035(5) Uani 1 1 d . U . . .
C3 C 0.5951(18) 0.7820(15) 0.7400(10) 0.039(5) Uani 1 1 d . U . . .
C4 C 0.674(2) 0.7175(18) 0.7596(12) 0.060(7) Uani 1 1 d . U . . .
H4A H 0.6931 0.7022 0.7993 0.071 Uiso 1 1 calc R U . . .
C5 C 0.739(2) 0.664(2) 0.7212(12) 0.067(8) Uani 1 1 d . U . . .
H5A H 0.7980 0.6149 0.7361 0.081 Uiso 1 1 calc R U . . .
C6 C 0.7080(19) 0.6911(16) 0.6610(11) 0.049(6) Uani 1 1 d . U . . .
H6B H 0.7449 0.6600 0.6344 0.059 Uiso 1 1 calc R U . . .
C7 C 0.6210(17) 0.7653(14) 0.6444(9) 0.031(5) Uani 1 1 d . U . . .
C8 C 0.5862(18) 0.7985(15) 0.5827(10) 0.040(6) Uani 1 1 d . U . . .
C9 C 0.3645(16) 0.9840(14) 0.5128(9) 0.029(5) Uani 1 1 d . U . . .
C10 C 0.523(2) 0.8147(18) 0.8409(11) 0.059(7) Uani 1 1 d . U . . .
H10A H 0.5840 0.7623 0.8548 0.088 Uiso 1 1 calc R U . . .
H10B H 0.5264 0.8666 0.8527 0.088 Uiso 1 1 calc R U . . .
H10C H 0.4665 0.8006 0.8572 0.088 Uiso 1 1 calc R U . . .
C11 C 0.6408(18) 0.7524(16) 0.5341(10) 0.047(6) Uani 1 1 d . U . . .
H11A H 0.7006 0.7010 0.5511 0.071 Uiso 1 1 calc R U . . .
H11B H 0.5968 0.7313 0.5168 0.071 Uiso 1 1 calc R U . . .
H11C H 0.6588 0.7966 0.5044 0.071 Uiso 1 1 calc R U . . .
C12 C 0.1114(18) 1.0712(15) 1.0815(10) 0.035(5) Uani 1 1 d . U . . .
C13 C -0.1257(16) 1.1598(13) 1.1383(9) 0.028(5) Uani 1 1 d . U . . .
C14 C -0.2213(15) 1.2378(13) 1.1081(8) 0.025(4) Uani 1 1 d . U . . .
C15 C -0.3033(14) 1.2714(12) 1.1366(8) 0.022(4) Uani 1 1 d . U . . .
H15A H -0.3057 1.2472 1.1766 0.027 Uiso 1 1 calc R U . . .
C16 C -0.3878(17) 1.3462(13) 1.1032(9) 0.031(5) Uani 1 1 d . U . . .
H16A H -0.4488 1.3699 1.1198 0.038 Uiso 1 1 calc R U . . .
O1W O -0.0082(14) 1.3214(12) 1.0348(8) 0.059(5) Uani 1 1 d . U . . .
O2W O -0.1157(11) 1.1181(9) 0.9839(6) 0.034(3) Uani 1 1 d . U . . .
O3W O 0.3310(11) 0.8443(10) 0.6505(6) 0.037(3) Uani 1 1 d . U . . .
O4W O -0.1479(13) 1.8592(11) 0.4300(7) 0.047(4) Uani 1 1 d . U . . .
O5W O -0.0815(11) 1.9365(9) 0.5180(6) 0.036(3) Uani 1 1 d . U . . .
O6W O 0.0229(13) 1.6629(11) 0.4751(7) 0.056(5) Uani 1 1 d . U . . .
O7W O -0.1320(12) 1.7588(10) 0.5597(6) 0.042(3) Uani 1 1 d . U . . .
O8W O -0.0906(15) 0.9590(13) 1.0807(8) 0.068(5) Uani 1 1 d . U . . .
O9W O 0.415(2) 0.820(2) 0.9766(13) 0.138(10) Uani 1 1 d . U . . .
O10W O 1.102(2) 0.4382(19) 1.1491(12) 0.133(10) Uani 1 1 d . U . . .
O11W O 0.573(4) 0.687(3) 0.970(2) 0.100(15) Uani 0.5 1 d . U P . .
O12W O 0.0963(16) 1.2241(14) 1.3325(9) 0.081(6) Uani 1 1 d . U . . .
O13W O 0.360(2) 1.017(2) 1.0109(14) 0.153(11) Uani 1 1 d . U . . .
O14W O 0.578(2) 0.8431(19) 1.0446(13) 0.135(10) Uani 1 1 d . U . . .
O15W O 1.106(3) 0.417(2) 1.4582(15) 0.055(9) Uani 0.5 1 d . U P . .
O16W O 0.994(2) 0.0955(17) 1.3741(11) 0.109(8) Uani 1 1 d . U . . .
O17W O 0.6749(18) 1.0157(16) 1.1113(10) 0.101(8) Uani 1 1 d . U . . .
O18W O -0.1705(19) 1.4783(16) 1.0474(11) 0.104(8) Uani 1 1 d . U . . .
O19W O 0.072(2) 1.269(3) 1.1510(15) 0.164(13) Uani 1 1 d . . . . .
O20W O 1.2051(14) -0.1301(14) 1.5336(7) 0.073(6) Uani 1 1 d . . . . .
O21W O 0.9042(16) 0.5610(14) 1.1060(9) 0.082(7) Uani 1 1 d . . . . .
O22W O 0.2104(14) 1.1245(16) 0.9467(8) 0.094(8) Uani 1 1 d . . . . .
O23W O 0.9137(18) -0.0118(18) 1.3327(11) 0.135(12) Uani 1 1 d . . . . .

loop_
_atom_site_aniso_label
_atom_site_aniso_U_11
_atom_site_aniso_U_22
_atom_site_aniso_U_33
_atom_site_aniso_U_23
_atom_site_aniso_U_13
_atom_site_aniso_U_12
W1 0.0176(5) 0.0195(4) 0.0100(4) 0.0010(3) -0.0023(3) -0.0093(3)
W2 0.0184(5) 0.0183(4) 0.0139(4) -0.0001(3) -0.0008(3) -0.0095(3)
W3 0.0175(5) 0.0214(4) 0.0140(4) -0.0031(3) 0.0016(3) -0.0068(3)
W4 0.0157(4) 0.0214(4) 0.0136(4) 0.0001(3) 0.0014(3) -0.0101(3)
W5 0.0210(5) 0.0188(4) 0.0145(4) -0.0019(3) -0.0005(3) -0.0125(3)
W6 0.0186(5) 0.0210(4) 0.0103(4) -0.0005(3) 0.0004(3) -0.0093(3)
W7 0.0163(4) 0.0203(4) 0.0104(4) -0.0001(3) -0.0017(3) -0.0099(3)
W8 0.0190(5) 0.0198(4) 0.0110(4) -0.0021(3) 0.0006(3) -0.0103(3)
W9 0.0179(5) 0.0171(4) 0.0196(4) -0.0020(3) -0.0009(3) -0.0046(3)
W10 0.0135(4) 0.0238(4) 0.0183(4) -0.0019(3) 0.0022(3) -0.0093(3)
W11 0.0205(5) 0.0225(4) 0.0155(4) -0.0022(3) 0.0004(3) -0.0141(3)
W12 0.0145(4) 0.0206(4) 0.0149(4) 0.0002(3) -0.0036(3) -0.0051(3)
W13 0.0149(5) 0.0218(4) 0.0131(4) 0.0008(3) 0.0008(3) -0.0053(3)
W14 0.0144(4) 0.0213(4) 0.0145(4) -0.0010(3) 0.0004(3) -0.0052(3)
W15 0.0279(8) 0.0281(7) 0.0225(7) -0.0014(5) -0.0044(6) -0.0155(6)
W16 0.0284(9) 0.0376(8) 0.0307(7) -0.0084(6) 0.0044(6) -0.0179(6)
W17 0.0293(9) 0.0299(7) 0.0270(7) -0.0025(6) -0.0027(6) -0.0142(6)
W18 0.0294(9) 0.0333(7) 0.0249(7) -0.0075(6) 0.0038(6) -0.0180(6)
Fe4 0.0279(8) 0.0281(7) 0.0225(7) -0.0014(5) -0.0044(6) -0.0155(6)
Fe5 0.0284(9) 0.0376(8) 0.0307(7) -0.0084(6) 0.0044(6) -0.0179(6)
Fe6 0.0293(9) 0.0299(7) 0.0270(7) -0.0025(6) -0.0027(6) -0.0142(6)
Fe7 0.0294(9) 0.0333(7) 0.0249(7) -0.0075(6) 0.0038(6) -0.0180(6)
P1 0.0076(12) 0.0077(11) 0.0083(12) -0.0017(9) 0.0004(9) -0.0037(9)
P2 0.0100(13) 0.0104(12) 0.0096(12) -0.0017(9) 0.0013(9) -0.0044(9)
Fe1 0.0148(17) 0.0281(16) 0.0164(14) 0.0029(12) -0.0034(12) -0.0029(12)
Mn1 0.0148(17) 0.0281(16) 0.0164(14) 0.0029(12) -0.0034(12) -0.0029(12)
Fe2 0.030(2) 0.0238(16) 0.0338(18) -0.0070(14) -0.0012(14) -0.0118(14)
Mn2 0.030(2) 0.0238(16) 0.0338(18) -0.0070(14) -0.0012(14) -0.0118(14)
Fe3 0.032(2) 0.054(2) 0.0277(18) -0.0051(16) 0.0006(15) -0.0165(17)
Mn3 0.032(2) 0.054(2) 0.0277(18) -0.0051(16) 0.0006(15) -0.0165(17)
Na1 0.062(3) 0.063(3) 0.062(3) -0.0151(12) 0.0038(10) -0.0237(14)
Na2 0.029(10) 0.029(10) 0.029(10) -0.008(3) 0.0016(12) -0.011(4)
Na2A 0.026(8) 0.063(15) 0.040(11) -0.035(11) 0.006(6) -0.020(7)
O1 0.024(3) 0.024(3) 0.024(3) -0.0058(13) 0.0010(10) -0.0088(14)
O2 0.028(3) 0.028(3) 0.028(3) -0.0068(13) 0.0015(10) -0.0100(15)
O3 0.018(3) 0.018(3) 0.018(3) -0.0045(12) 0.0011(10) -0.0068(14)
O4 0.021(3) 0.021(3) 0.021(3) -0.0051(12) 0.0011(10) -0.0077(14)
O5 0.014(3) 0.015(3) 0.014(3) -0.0037(12) 0.0008(10) -0.0049(13)
O6 0.018(3) 0.018(3) 0.018(3) -0.0045(12) 0.0009(10) -0.0068(14)
O7 0.018(3) 0.018(3) 0.017(3) -0.0046(12) 0.0008(10) -0.0061(13)
O8 0.013(3) 0.013(3) 0.013(3) -0.0031(12) 0.0007(10) -0.0043(13)
O9 0.018(3) 0.018(3) 0.018(3) -0.0047(12) 0.0010(10) -0.0067(14)
O10 0.020(3) 0.020(3) 0.020(3) -0.0053(12) 0.0012(10) -0.0072(14)
O11 0.019(3) 0.019(3) 0.019(3) -0.0046(12) 0.0009(10) -0.0071(14)
O12 0.017(3) 0.017(3) 0.017(3) -0.0043(12) 0.0012(10) -0.0059(13)
O13 0.025(4) 0.025(3) 0.025(3) -0.005(2) 0.0010(19) -0.012(2)
O14 0.023(3) 0.023(3) 0.023(3) -0.0059(13) 0.0014(10) -0.0085(14)
O15 0.016(3) 0.016(3) 0.015(3) -0.0041(12) 0.0010(10) -0.0055(13)
O16 0.025(4) 0.026(3) 0.024(3) -0.005(2) 0.000(2) -0.010(2)
O17 0.024(3) 0.024(3) 0.024(3) -0.0058(13) 0.0014(10) -0.0086(14)
O18 0.022(3) 0.022(3) 0.022(3) -0.0057(13) 0.0010(10) -0.0083(14)
O19 0.030(4) 0.030(4) 0.030(4) -0.008(2) 0.001(2) -0.010(2)
O20 0.018(3) 0.018(3) 0.018(3) -0.0048(12) 0.0009(10) -0.0064(14)
O21 0.015(3) 0.015(3) 0.015(3) -0.0038(12) 0.0010(10) -0.0055(13)
O22 0.016(3) 0.016(3) 0.016(3) -0.0041(12) 0.0006(10) -0.0054(13)
O23 0.016(3) 0.016(3) 0.016(3) -0.0041(12) 0.0009(10) -0.0053(13)
O24 0.020(3) 0.020(3) 0.020(3) -0.0052(12) 0.0012(10) -0.0074(14)
O25 0.019(3) 0.019(3) 0.019(3) -0.0048(12) 0.0013(10) -0.0072(14)
O26 0.023(3) 0.023(3) 0.023(3) -0.0058(13) 0.0013(10) -0.0086(14)
O27 0.016(3) 0.016(3) 0.016(3) -0.0041(12) 0.0010(10) -0.0058(13)
O28 0.019(3) 0.020(3) 0.019(3) -0.0048(12) 0.0011(10) -0.0068(14)
O29 0.018(3) 0.019(3) 0.019(3) -0.0046(12) 0.0011(10) -0.0063(14)
O30 0.025(3) 0.025(3) 0.025(3) -0.0064(13) 0.0013(10) -0.0092(14)
O31 0.029(3) 0.029(3) 0.028(3) -0.0071(13) 0.0016(10) -0.0105(15)
O32 0.019(3) 0.019(3) 0.019(3) -0.0050(12) 0.0010(10) -0.0065(14)
O33 0.021(3) 0.021(3) 0.020(3) -0.0055(12) 0.0013(10) -0.0070(14)
O34 0.020(3) 0.019(3) 0.019(3) -0.0049(12) 0.0010(10) -0.0072(14)
O35 0.028(3) 0.028(3) 0.028(3) -0.0069(13) 0.0017(10) -0.0101(15)
O36 0.017(3) 0.018(3) 0.018(3) -0.0042(12) 0.0010(10) -0.0063(14)
O37 0.023(3) 0.023(3) 0.023(3) -0.0058(13) 0.0013(10) -0.0085(14)
O38 0.022(3) 0.022(3) 0.022(3) -0.0057(13) 0.0010(10) -0.0085(14)
O39 0.020(3) 0.021(3) 0.020(3) -0.0051(12) 0.0009(10) -0.0075(14)
O40 0.031(3) 0.031(3) 0.031(3) -0.0082(13) 0.0016(10) -0.0116(15)
O41 0.023(3) 0.023(3) 0.022(3) -0.0055(13) 0.0010(10) -0.0086(14)
O42 0.014(3) 0.015(3) 0.015(3) -0.0035(12) 0.0011(10) -0.0051(13)
O43 0.013(3) 0.013(3) 0.013(3) -0.0029(12) 0.0007(10) -0.0047(13)
O44 0.028(4) 0.028(4) 0.027(4) -0.007(2) 0.002(2) -0.011(2)
O45 0.025(4) 0.026(3) 0.025(4) -0.007(2) 0.002(2) -0.009(2)
O46 0.023(3) 0.024(3) 0.024(3) -0.0060(12) 0.0015(10) -0.0089(13)
O47 0.031(4) 0.031(4) 0.031(4) -0.007(2) 0.003(2) -0.010(2)
O48 0.018(3) 0.018(3) 0.019(3) -0.004(2) 0.0010(19) -0.006(2)
O49 0.023(3) 0.024(3) 0.024(3) -0.0064(12) 0.0013(10) -0.0085(13)
O50 0.017(3) 0.019(3) 0.019(3) -0.004(2) 0.0007(19) -0.006(2)
O51 0.026(4) 0.026(3) 0.025(4) -0.006(2) 0.002(2) -0.009(2)
O52 0.022(3) 0.022(3) 0.022(3) -0.0055(13) 0.0016(10) -0.0080(14)
O54 0.013(3) 0.013(3) 0.013(3) -0.0033(12) 0.0005(10) -0.0047(13)
O56 0.030(3) 0.030(3) 0.030(3) -0.0077(12) 0.0019(10) -0.0108(13)
O57 0.023(3) 0.023(3) 0.023(3) -0.0057(13) 0.0014(10) -0.0086(14)
O58 0.025(3) 0.025(3) 0.025(3) -0.0063(13) 0.0016(10) -0.0090(14)
O59 0.019(3) 0.019(3) 0.019(3) -0.0049(12) 0.0009(10) -0.0069(14)
O60 0.029(3) 0.029(3) 0.029(3) -0.0072(13) 0.0017(10) -0.0106(15)
O61 0.040(4) 0.040(4) 0.039(4) -0.0098(14) 0.0024(10) -0.0143(16)
O62 0.017(3) 0.018(3) 0.018(3) -0.0042(12) 0.0011(10) -0.0062(14)
O63 0.036(4) 0.036(4) 0.036(4) -0.0095(14) 0.0022(10) -0.0127(16)
O64 0.015(3) 0.015(3) 0.014(3) -0.0039(12) 0.0006(10) -0.0051(13)
O65 0.021(3) 0.021(3) 0.021(3) -0.0049(12) 0.0013(10) -0.0076(14)
O66 0.040(4) 0.040(4) 0.040(4) -0.0106(14) 0.0026(10) -0.0142(16)
C17 0.021(4) 0.022(4) 0.022(4) -0.0055(15) 0.0011(11) -0.0076(18)
C18 0.028(5) 0.028(5) 0.028(5) -0.0072(16) 0.0014(11) -0.0101(19)
C19 0.020(4) 0.019(4) 0.020(4) -0.0052(15) 0.0012(11) -0.0069(17)
C20 0.033(5) 0.033(5) 0.033(5) -0.0084(16) 0.0018(11) -0.012(2)
C21 0.033(5) 0.033(5) 0.033(5) -0.009(2) 0.002(2) -0.011(3)
C22 0.038(6) 0.039(6) 0.039(6) -0.010(2) 0.003(2) -0.013(3)
N1 0.046(15) 0.059(13) 0.046(13) -0.027(11) 0.005(10) -0.008(11)
N2 0.039(13) 0.044(11) 0.028(10) -0.006(9) 0.005(9) -0.010(10)
N3 0.11(2) 0.030(10) 0.025(10) 0.003(9) 0.000(11) -0.045(12)
N4 0.048(5) 0.048(5) 0.048(5) -0.0126(17) 0.0027(11) -0.018(2)
N5 0.027(4) 0.027(4) 0.027(4) -0.0071(14) 0.0014(10) -0.0095(17)
N6 0.035(12) 0.025(9) 0.032(10) -0.012(8) -0.005(8) -0.002(8)
N7 0.056(6) 0.057(6) 0.055(6) -0.015(3) 0.004(2) -0.020(3)
N8 0.025(13) 0.053(13) 0.061(14) 0.010(11) -0.010(10) -0.001(10)
N9 0.031(12) 0.055(12) 0.020(9) 0.012(9) -0.003(8) -0.016(10)
N10 0.081(17) 0.025(10) 0.021(9) 0.012(8) -0.014(10) -0.035(10)
N11 0.032(11) 0.024(9) 0.024(9) -0.013(7) -0.001(7) -0.014(8)
N12 0.030(4) 0.030(4) 0.030(4) -0.0076(15) 0.0019(11) -0.0110(17)
N13 0.036(4) 0.036(4) 0.035(4) -0.0091(15) 0.0020(11) -0.0128(18)
N14 0.026(4) 0.028(4) 0.027(4) -0.005(2) 0.001(2) -0.010(2)
C1 0.039(6) 0.039(6) 0.039(6) -0.0100(17) 0.0022(11) -0.014(2)
C2 0.035(5) 0.035(5) 0.035(5) -0.0089(17) 0.0019(11) -0.013(2)
C3 0.039(6) 0.039(6) 0.040(6) -0.0100(17) 0.0022(11) -0.014(2)
C4 0.060(7) 0.060(7) 0.060(7) -0.015(2) 0.0033(11) -0.022(3)
C5 0.067(8) 0.067(8) 0.067(8) -0.017(2) 0.0039(11) -0.025(3)
C6 0.049(6) 0.049(6) 0.049(6) -0.0126(19) 0.0028(11) -0.018(2)
C7 0.031(5) 0.031(5) 0.032(5) -0.0082(16) 0.0018(11) -0.011(2)
C8 0.040(6) 0.040(6) 0.040(6) -0.0106(18) 0.0022(11) -0.015(2)
C9 0.029(5) 0.029(5) 0.029(5) -0.0077(16) 0.0014(11) -0.011(2)
C10 0.059(7) 0.058(7) 0.058(7) -0.015(3) 0.003(2) -0.021(3)
C11 0.047(7) 0.048(6) 0.047(6) -0.013(3) 0.002(2) -0.017(3)
C12 0.035(5) 0.035(5) 0.035(5) -0.0089(17) 0.0019(11) -0.013(2)
C13 0.028(5) 0.029(5) 0.029(5) -0.0072(16) 0.0015(11) -0.0105(19)
C14 0.025(5) 0.025(5) 0.025(5) -0.0066(15) 0.0015(11) -0.0092(19)
C15 0.022(4) 0.022(4) 0.022(4) -0.0056(15) 0.0013(11) -0.0079(18)
C16 0.031(5) 0.031(5) 0.031(5) -0.0080(16) 0.0019(11) -0.011(2)
O1W 0.059(5) 0.059(5) 0.059(5) -0.0155(16) 0.0032(11) -0.022(2)
O2W 0.034(4) 0.034(4) 0.034(4) -0.0086(13) 0.0017(10) -0.0124(16)
O3W 0.037(3) 0.037(3) 0.038(3) -0.0094(12) 0.0020(10) -0.0133(13)
O4W 0.047(4) 0.047(4) 0.047(4) -0.0129(15) 0.0023(11) -0.0168(18)
O5W 0.036(3) 0.036(3) 0.036(3) -0.0092(12) 0.0023(10) -0.0124(13)
O6W 0.057(5) 0.056(5) 0.057(5) -0.0148(16) 0.0032(11) -0.0206(19)
O7W 0.042(3) 0.042(3) 0.042(3) -0.0104(12) 0.0027(10) -0.0150(14)
O8W 0.069(6) 0.068(6) 0.068(6) -0.018(2) 0.004(2) -0.025(3)
O9W 0.138(10) 0.138(10) 0.138(10) -0.035(3) 0.008(2) -0.050(4)
O10W 0.132(10) 0.133(10) 0.133(10) -0.034(3) 0.007(2) -0.048(4)
O11W 0.100(15) 0.100(15) 0.099(15) -0.025(4) 0.006(2) -0.036(6)
O12W 0.081(6) 0.081(6) 0.080(6) -0.022(3) 0.005(2) -0.029(3)
O13W 0.152(12) 0.153(12) 0.153(12) -0.039(4) 0.010(2) -0.055(5)
O14W 0.135(10) 0.135(10) 0.135(10) -0.034(3) 0.008(2) -0.049(4)
O15W 0.054(9) 0.055(9) 0.055(9) -0.015(3) 0.003(2) -0.020(4)
O16W 0.110(8) 0.109(8) 0.109(8) -0.029(3) 0.006(2) -0.039(3)
O17W 0.100(8) 0.101(8) 0.100(8) -0.026(3) 0.006(2) -0.035(3)
O18W 0.103(8) 0.103(8) 0.104(8) -0.027(3) 0.005(2) -0.036(3)
O19W 0.10(2) 0.25(4) 0.17(3) -0.07(3) 0.03(2) -0.09(2)
O20W 0.043(13) 0.115(17) 0.040(11) 0.007(11) 0.001(9) -0.022(11)
O21W 0.089(18) 0.088(15) 0.079(15) -0.041(13) 0.030(13) -0.031(13)
O22W 0.039(13) 0.14(2) 0.038(11) 0.027(12) -0.002(9) 0.012(12)
O23W 0.067(18) 0.14(2) 0.11(2) 0.052(17) -0.030(15) 0.016(16)

loop_
_atom_type_symbol
_atom_type_description
_atom_type_scat_dispersion_real
_atom_type_scat_dispersion_imag
_atom_type_scat_source
C C 0.0033 0.0016 'International Tables Vol C Tables 4.2.6.8 and 6.1.1.4'
H H 0.0000 0.0000 'International Tables Vol C Tables 4.2.6.8 and 6.1.1.4'
N N 0.0061 0.0033 'International Tables Vol C Tables 4.2.6.8 and 6.1.1.4'
O O 0.0106 0.0060 'International Tables Vol C Tables 4.2.6.8 and 6.1.1.4'
P P 0.1023 0.0942 'International Tables Vol C Tables 4.2.6.8 and 6.1.1.4'
Fe Fe 0.3463 0.8444 'International Tables Vol C Tables 4.2.6.8 and 6.1.1.4'
W W -0.8490 6.8722 'International Tables Vol C Tables 4.2.6.8 and 6.1.1.4'
Na Na 0.0362 0.0249 'International Tables Vol C Tables 4.2.6.8 and 6.1.1.4'
Mn Mn 0.3368 0.7283 'International Tables Vol C Tables 4.2.6.8 and 6.1.1.4'

loop_
_geom_angle_atom_site_label_1
_geom_angle_atom_site_label_2
_geom_angle_atom_site_label_3
_geom_angle
_geom_angle_site_symmetry_1
_geom_angle_site_symmetry_3
_geom_angle_publ_flag
O16 W1 O59 103.9(6) . . ?
O16 W1 O22 97.6(5) . . ?
O59 W1 O22 87.7(5) . . ?
O16 W1 O28 99.2(5) . . ?
O59 W1 O28 156.9(5) . . ?
O22 W1 O28 89.5(5) . . ?
O16 W1 O1 98.6(6) . . ?
O59 W1 O1 88.9(5) . . ?
O22 W1 O1 163.8(5) . . ?
O28 W1 O1 87.4(5) . . ?
O16 W1 O54 171.8(5) . . ?
O59 W1 O54 84.3(4) . . ?
O22 W1 O54 81.3(4) . . ?
O28 W1 O54 72.7(4) . . ?
O1 W1 O54 82.6(4) . . ?
O45 W2 O7 98.1(6) . . ?
O45 W2 O28 100.7(6) . . ?
O7 W2 O28 90.4(5) . . ?
O45 W2 O52 103.1(6) . . ?
O7 W2 O52 87.6(5) . . ?
O28 W2 O52 156.2(5) . . ?
O45 W2 O12 98.4(5) . . ?
O7 W2 O12 163.5(5) . . ?
O28 W2 O12 87.9(5) . . ?
O52 W2 O12 87.3(5) . . ?
O45 W2 O54 173.3(5) . . ?
O7 W2 O54 83.4(5) . . ?
O28 W2 O54 72.7(4) . . ?
O52 W2 O54 83.4(5) . . ?
O12 W2 O54 80.4(4) . . ?
O50 W3 O56 101.6(5) . . ?
O50 W3 O34 104.6(5) . . ?
O56 W3 O34 89.3(6) . . ?
O50 W3 O57 102.3(5) . . ?
O56 W3 O57 156.0(5) . . ?
O34 W3 O57 86.2(5) . . ?
O50 W3 O32 98.5(5) . . ?
O56 W3 O32 87.2(6) . . ?
O34 W3 O32 156.8(5) . . ?
O57 W3 O32 87.8(5) . . ?
O50 W3 O14 169.5(5) . . ?
O56 W3 O14 71.7(5) . . ?
O34 W3 O14 83.7(5) . . ?
O57 W3 O14 84.4(5) . . ?
O32 W3 O14 73.4(5) . . ?
O48 W4 O42 102.3(5) . . ?
O48 W4 O25 98.5(6) . . ?
O42 W4 O25 89.0(5) . . ?
O48 W4 O7 96.5(5) . . ?
O42 W4 O7 87.0(5) . . ?
O25 W4 O7 165.1(5) . . ?
O48 W4 O29 100.6(5) . . ?
O42 W4 O29 156.9(5) . . ?
O25 W4 O29 90.3(5) . . ?
O7 W4 O29 87.8(5) . . ?
O48 W4 O49 174.7(5) . . ?
O42 W4 O49 83.0(5) . . ?
O25 W4 O49 81.1(5) . . ?
O7 W4 O49 84.1(5) . . ?
O29 W4 O49 74.1(5) . . ?
O31 W5 O17 98.6(6) . . ?
O31 W5 O52 103.5(6) . . ?
O17 W5 O52 157.7(5) . . ?
O31 W5 O27 100.4(6) . . ?
O17 W5 O27 91.9(5) . . ?
O52 W5 O27 87.1(5) . . ?
O31 W5 O18 95.5(6) . . ?
O17 W5 O18 89.7(5) . . ?
O52 W5 O18 85.2(5) . . ?
O27 W5 O18 163.6(5) . . ?
O31 W5 O64 171.9(5) . . ?
O17 W5 O64 74.3(5) . . ?
O52 W5 O64 83.4(5) . . ?
O27 W5 O64 84.0(4) . . ?
O18 W5 O64 80.8(5) . . ?
O51 W6 O10 103.4(6) . . ?
O51 W6 O1 98.9(6) . . ?
O10 W6 O1 91.6(5) . . ?
O51 W6 O57 96.7(6) . . ?
O10 W6 O57 86.3(5) . . ?
O1 W6 O57 164.3(5) . . ?
O51 W6 O29 99.6(6) . . ?
O10 W6 O29 156.9(5) . . ?
O1 W6 O29 87.0(5) . . ?
O57 W6 O29 88.8(5) . . ?
O51 W6 O49 172.0(6) . . ?
O10 W6 O49 84.1(5) . . ?
O1 W6 O49 83.6(5) . . ?
O57 W6 O49 80.7(5) . . ?
O29 W6 O49 72.8(5) . . ?
O13 W7 O39 102.6(6) . . ?
O13 W7 O8 100.9(5) . . ?
O39 W7 O8 93.4(5) . . ?
O13 W7 O11 94.2(5) . . ?
O39 W7 O11 90.4(5) . . ?
O8 W7 O11 163.3(5) . . ?
O13 W7 O59 99.2(5) . . ?
O39 W7 O59 157.7(5) . . ?
O8 W7 O59 87.2(5) . . ?
O11 W7 O59 83.2(5) . . ?
O13 W7 O36 175.4(5) . . ?
O39 W7 O36 75.6(5) . . ?
O8 W7 O36 83.5(4) . . ?
O11 W7 O36 81.7(4) . . ?
O59 W7 O36 82.4(5) . . ?
O44 W8 O20 101.2(6) . . ?
O44 W8 O8 99.9(6) . . ?
O20 W8 O8 92.2(5) . . ?
O44 W8 O10 100.7(6) . . ?
O20 W8 O10 157.7(5) . . ?
O8 W8 O10 87.8(5) . . ?
O44 W8 O34 97.6(6) . . ?
O20 W8 O34 90.2(5) . . ?
O8 W8 O34 161.5(5) . . ?
O10 W8 O34 83.1(5) . . ?
O44 W8 O46 176.5(5) . . ?
O20 W8 O46 75.3(5) . . ?
O8 W8 O46 80.8(4) . . ?
O10 W8 O46 82.8(5) . . ?
O34 W8 O46 82.2(5) . . ?
O47 W9 O30 100.6(6) . . ?
O47 W9 O18 103.9(6) . . ?
O30 W9 O18 90.8(6) . . ?
O47 W9 O12 102.8(6) . . ?
O30 W9 O12 156.6(5) . . ?
O18 W9 O12 85.6(5) . . ?
O47 W9 O23 99.4(6) . . ?
O30 W9 O23 88.4(5) . . ?
O18 W9 O23 156.4(5) . . ?
O12 W9 O23 85.9(5) . . ?
O47 W9 O24 169.6(6) . . ?
O30 W9 O24 72.5(5) . . ?
O18 W9 O24 84.2(5) . . ?
O12 W9 O24 84.1(4) . . ?
O23 W9 O24 73.1(4) . . ?
O35 W10 O62 102.9(6) . . ?
O35 W10 O26 99.5(6) . . ?
O62 W10 O26 91.6(5) . . ?
O35 W10 O32 102.6(6) . . ?
O62 W10 O32 89.3(5) . . ?
O26 W10 O32 157.1(5) . . ?
O35 W10 O25 102.1(6) . . ?
O62 W10 O25 155.0(5) . . ?
O26 W10 O25 84.2(5) . . ?
O32 W10 O25 85.3(5) . . ?
O35 W10 O14 174.5(5) . . ?
O62 W10 O14 72.7(5) . . ?
O26 W10 O14 84.0(5) . . ?
O32 W10 O14 74.4(5) . . ?
O25 W10 O14 82.4(5) . . ?
O40 W11 O6 101.4(6) . . ?
O40 W11 O27 101.5(6) . . ?
O6 W11 O27 93.2(5) . . ?
O40 W11 O42 101.1(6) . . ?
O6 W11 O42 157.2(5) . . ?
O27 W11 O42 85.6(5) . . ?
O40 W11 O26 93.8(6) . . ?
O6 W11 O26 90.8(5) . . ?
O27 W11 O26 163.1(5) . . ?
O42 W11 O26 84.4(5) . . ?
O40 W11 O43 174.8(5) . . ?
O6 W11 O43 76.0(4) . . ?
O27 W11 O43 83.2(4) . . ?
O42 W11 O43 81.3(4) . . ?
O26 W11 O43 81.8(5) . . ?
O19 W12 O65 102.4(6) . . ?
O19 W12 O11 103.8(6) . . ?
O65 W12 O11 93.6(5) . . ?
O19 W12 O22 101.6(6) . . ?
O65 W12 O22 155.6(5) . . ?
O11 W12 O22 84.9(5) . . ?
O19 W12 O23 98.3(5) . . ?
O65 W12 O23 87.5(5) . . ?
O11 W12 O23 157.0(5) . . ?
O22 W12 O23 84.7(5) . . ?
O19 W12 O24 169.9(5) . . ?
O65 W12 O24 72.4(5) . . ?
O11 W12 O24 85.4(5) . . ?
O22 W12 O24 83.1(5) . . ?
O23 W12 O24 73.1(4) . . ?
O60 W13 O21 101.9(6) . . ?
O60 W13 O33 104.2(6) . . ?
O21 W13 O33 95.6(5) . . ?
O60 W13 O56 96.8(6) . . ?
O21 W13 O56 89.1(5) . . ?
O33 W13 O56 156.9(5) . . ?
O60 W13 O62 98.9(6) . . ?
O21 W13 O62 158.2(5) . . ?
O33 W13 O62 85.6(5) . . ?
O56 W13 O62 81.8(5) . . ?
O60 W13 O14 166.1(5) . . ?
O21 W13 O14 86.5(5) . . ?
O33 W13 O14 85.7(5) . . ?
O56 W13 O14 72.0(5) . . ?
O62 W13 O14 71.9(5) . . ?
O58 W14 O41 103.5(6) . . ?
O58 W14 O38 104.6(6) . . ?
O41 W14 O38 94.7(5) . . ?
O58 W14 O30 97.7(5) . . ?
O41 W14 O30 156.8(5) . . ?
O38 W14 O30 88.9(5) . . ?
O58 W14 O65 96.2(5) . . ?
O41 W14 O65 87.7(5) . . ?
O38 W14 O65 157.8(5) . . ?
O30 W14 O65 80.7(5) . . ?
O58 W14 O24 164.0(5) . . ?
O41 W14 O24 86.0(5) . . ?
O38 W14 O24 87.0(5) . . ?
O30 W14 O24 71.2(5) . . ?
O65 W14 O24 71.1(5) . . ?
O15 W15 O5 104.3(5) . 2_686 ?
O15 W15 O37 94.7(5) . . ?
O5 W15 O37 97.0(5) 2_686 . ?
O15 W15 O6 160.8(5) . . ?
O5 W15 O6 94.0(5) 2_686 . ?
O37 W15 O6 88.7(5) . . ?
O15 W15 O33 88.1(5) . . ?
O5 W15 O33 90.6(5) 2_686 . ?
O37 W15 O33 170.9(5) . . ?
O6 W15 O33 85.9(5) . . ?
O15 W15 O43 85.4(5) . . ?
O5 W15 O43 168.5(5) 2_686 . ?
O37 W15 O43 88.3(5) . . ?
O6 W15 O43 75.8(4) . . ?
O33 W15 O43 83.4(4) . . ?
O4 W16 O9 97.0(5) . . ?
O4 W16 O5 95.6(5) . . ?
O9 W16 O5 99.2(5) . . ?
O4 W16 O39 87.3(5) . . ?
O9 W16 O39 158.5(5) . . ?
O5 W16 O39 101.3(5) . . ?
O4 W16 O41 170.7(5) . . ?
O9 W16 O41 87.2(5) . . ?
O5 W16 O41 91.9(5) . . ?
O39 W16 O41 85.7(5) . . ?
O4 W16 O36 89.9(5) . . ?
O9 W16 O36 85.0(5) . . ?
O5 W16 O36 172.6(5) . . ?
O39 W16 O36 73.9(5) . . ?
O41 W16 O36 82.2(5) . . ?
O4 W16 Na2 123.0(7) . 2_677 ?
O9 W16 Na2 137.6(6) . 2_677 ?
O5 W16 Na2 66.1(8) . 2_677 ?
O39 W16 Na2 49.3(6) . 2_677 ?
O41 W16 Na2 55.6(7) . 2_677 ?
O36 W16 Na2 106.7(8) . 2_677 ?
O15 W17 O3 99.6(5) . . ?
O15 W17 O4 95.4(5) . . ?
O3 W17 O4 98.5(5) . . ?
O15 W17 O20 158.7(5) . . ?
O3 W17 O20 99.9(5) . . ?
O4 W17 O20 90.3(5) . . ?
O15 W17 O21 88.3(5) . . ?
O3 W17 O21 90.3(5) . . ?
O4 W17 O21 169.7(5) . . ?
O20 W17 O21 82.9(5) . . ?
O15 W17 O46 85.0(5) . . ?
O3 W17 O46 170.6(5) . . ?
O4 W17 O46 89.2(5) . . ?
O20 W17 O46 74.5(4) . . ?
O21 W17 O46 81.6(5) . . ?
O9 W18 O37 96.0(5) . . ?
O9 W18 O3 103.9(5) . 2_686 ?
O37 W18 O3 95.4(5) . 2_686 ?
O9 W18 O17 158.6(5) . . ?
O37 W18 O17 89.4(5) . . ?
O3 W18 O17 96.1(5) 2_686 . ?
O9 W18 O38 87.2(5) . . ?
O37 W18 O38 171.7(5) . . ?
O3 W18 O38 91.3(5) 2_686 . ?
O17 W18 O38 84.9(5) . . ?
O9 W18 O64 85.9(5) . . ?
O37 W18 O64 89.4(5) . . ?
O3 W18 O64 168.5(4) 2_686 . ?
O17 W18 O64 73.4(4) . . ?
O38 W18 O64 83.1(5) . . ?
O15 Fe4 O5 104.3(5) . 2_686 ?
O15 Fe4 O37 94.7(5) . . ?
O5 Fe4 O37 97.0(5) 2_686 . ?
O15 Fe4 O6 160.8(5) . . ?
O5 Fe4 O6 94.0(5) 2_686 . ?
O37 Fe4 O6 88.7(5) . . ?
O15 Fe4 O33 88.1(5) . . ?
O5 Fe4 O33 90.6(5) 2_686 . ?
O37 Fe4 O33 170.9(5) . . ?
O6 Fe4 O33 85.9(5) . . ?
O15 Fe4 O43 85.4(5) . . ?
O5 Fe4 O43 168.5(5) 2_686 . ?
O37 Fe4 O43 88.3(5) . . ?
O6 Fe4 O43 75.8(4) . . ?
O33 Fe4 O43 83.4(4) . . ?
O4 Fe5 O9 97.0(5) . . ?
O4 Fe5 O5 95.6(5) . . ?
O9 Fe5 O5 99.2(5) . . ?
O4 Fe5 O39 87.3(5) . . ?
O9 Fe5 O39 158.5(5) . . ?
O5 Fe5 O39 101.3(5) . . ?
O4 Fe5 O41 170.7(5) . . ?
O9 Fe5 O41 87.2(5) . . ?
O5 Fe5 O41 91.9(5) . . ?
O39 Fe5 O41 85.7(5) . . ?
O4 Fe5 O36 89.9(5) . . ?
O9 Fe5 O36 85.0(5) . . ?
O5 Fe5 O36 172.6(5) . . ?
O39 Fe5 O36 73.9(5) . . ?
O41 Fe5 O36 82.2(5) . . ?
O15 Fe6 O3 99.6(5) . . ?
O15 Fe6 O4 95.4(5) . . ?
O3 Fe6 O4 98.5(5) . . ?
O15 Fe6 O20 158.7(5) . . ?
O3 Fe6 O20 99.9(5) . . ?
O4 Fe6 O20 90.3(5) . . ?
O15 Fe6 O21 88.3(5) . . ?
O3 Fe6 O21 90.3(5) . . ?
O4 Fe6 O21 169.7(5) . . ?
O20 Fe6 O21 82.9(5) . . ?
O15 Fe6 O46 85.0(5) . . ?
O3 Fe6 O46 170.6(5) . . ?
O4 Fe6 O46 89.2(5) . . ?
O20 Fe6 O46 74.5(4) . . ?
O21 Fe6 O46 81.6(5) . . ?
O9 Fe7 O37 96.0(5) . . ?
O9 Fe7 O3 103.9(5) . 2_686 ?
O37 Fe7 O3 95.4(5) . 2_686 ?
O9 Fe7 O17 158.6(5) . . ?
O37 Fe7 O17 89.4(5) . . ?
O3 Fe7 O17 96.1(5) 2_686 . ?
O9 Fe7 O38 87.2(5) . . ?
O37 Fe7 O38 171.7(5) . . ?
O3 Fe7 O38 91.3(5) 2_686 . ?
O17 Fe7 O38 84.9(5) . . ?
O9 Fe7 O64 85.9(5) . . ?
O37 Fe7 O64 89.4(5) . . ?
O3 Fe7 O64 168.5(4) 2_686 . ?
O17 Fe7 O64 73.4(4) . . ?
O38 Fe7 O64 83.1(5) . . ?
O54 P1 O36 111.7(6) . . ?
O54 P1 O64 111.4(7) . . ?
O36 P1 O64 113.0(7) . . ?
O54 P1 O24 108.6(6) . . ?
O36 P1 O24 105.3(7) . . ?
O64 P1 O24 106.4(6) . . ?
O49 P2 O46 111.9(7) . . ?
O49 P2 O43 111.8(7) . . ?
O46 P2 O43 112.7(7) . . ?
O49 P2 O14 106.8(7) . . ?
O46 P2 O14 106.3(7) . . ?
O43 P2 O14 106.8(7) . . ?
O61 Fe1 O2 78.5(5) . . ?
O61 Fe1 O1W 87.1(6) . . ?
O2 Fe1 O1W 90.0(6) . . ?
O61 Fe1 N12 149.5(6) . . ?
O2 Fe1 N12 71.1(6) . . ?
O1W Fe1 N12 91.5(6) . . ?
O61 Fe1 N10 71.5(7) . . ?
O2 Fe1 N10 149.8(7) . . ?
O1W Fe1 N10 90.6(6) . . ?
N12 Fe1 N10 139.0(7) . . ?
O61 Fe1 O2W 91.3(5) . . ?
O2 Fe1 O2W 89.7(5) . . ?
O1W Fe1 O2W 178.4(6) . . ?
N12 Fe1 O2W 89.9(6) . . ?
N10 Fe1 O2W 88.8(6) . . ?
O61 Fe1 N11 141.4(6) . . ?
O2 Fe1 N11 140.1(5) . . ?
O1W Fe1 N11 92.0(6) . . ?
N12 Fe1 N11 69.0(6) . . ?
N10 Fe1 N11 70.0(7) . . ?
O2W Fe1 N11 89.3(5) . . ?
O3W Fe2 O31 172.5(5) . . ?
O3W Fe2 O66 88.2(6) . . ?
O31 Fe2 O66 85.6(5) . . ?
O3W Fe2 O63 87.5(5) . . ?
O31 Fe2 O63 87.8(5) . . ?
O66 Fe2 O63 84.1(5) . . ?
O3W Fe2 N5 87.8(6) . . ?
O31 Fe2 N5 96.0(6) . . ?
O66 Fe2 N5 153.5(6) . . ?
O63 Fe2 N5 69.6(5) . . ?
O3W Fe2 N4 92.7(7) . . ?
O31 Fe2 N4 94.6(6) . . ?
O66 Fe2 N4 138.5(6) . . ?
O63 Fe2 N4 137.4(6) . . ?
N5 Fe2 N4 67.8(6) . . ?
O3W Fe2 N3 94.8(6) . . ?
O31 Fe2 N3 86.9(6) . . ?
O66 Fe2 N3 69.9(7) . . ?
O63 Fe2 N3 153.7(7) . . ?
N5 Fe2 N3 136.6(7) . . ?
N4 Fe2 N3 68.7(8) . . ?
O4W Fe3 O60 174.0(6) . . ?
O4W Fe3 O58 94.9(6) . 2_686 ?
O60 Fe3 O58 91.1(5) . 2_686 ?
O4W Fe3 O5W 90.7(6) . . ?
O60 Fe3 O5W 89.5(5) . . ?
O58 Fe3 O5W 96.6(5) 2_686 . ?
O4W Fe3 O7W 89.8(6) . . ?
O60 Fe3 O7W 84.1(6) . . ?
O58 Fe3 O7W 173.0(5) 2_686 . ?
O5W Fe3 O7W 88.5(5) . . ?
O4W Fe3 O6W 93.2(6) . . ?
O60 Fe3 O6W 86.2(6) . . ?
O58 Fe3 O6W 86.6(6) 2_686 . ?
O5W Fe3 O6W 174.7(6) . . ?
O7W Fe3 O6W 88.0(6) . . ?
O22W Na1 O2 70.0(7) . . ?
O22W Na1 O21W 135.2(8) . 2_677 ?
O2 Na1 O21W 80.4(6) . 2_677 ?
O6W Na2 O15W 86.9(14) 1_546 1_455 ?
O6W Na2 O39 118.8(12) 1_546 2_677 ?
O15W Na2 O39 92.4(13) 1_455 2_677 ?
O6W Na2 O35 161.6(13) 1_546 2_577 ?
O15W Na2 O35 91.8(12) 1_455 2_577 ?
O39 Na2 O35 79.6(8) 2_677 2_577 ?
O6W Na2 W16 86.5(8) 1_546 2_677 ?
O15W Na2 W16 87.1(12) 1_455 2_677 ?
O39 Na2 W16 32.6(4) 2_677 2_677 ?
O35 Na2 W16 111.9(9) 2_577 2_677 ?
O41 Na2A O39 58.0(4) 2_677 2_677 ?
O41 Na2A O40 121.4(6) 2_677 2_577 ?
O39 Na2A O40 177.3(11) 2_677 2_577 ?
O41 Na2A O6W 68.0(5) 2_677 1_546 ?
O39 Na2A O6W 109.1(7) 2_677 1_546 ?
O40 Na2A O6W 72.4(5) 2_577 1_546 ?
W6 O1 W1 159.3(8) . . ?
C20 O2 Fe1 118.8(14) . . ?
C20 O2 Na1 123.0(14) . . ?
Fe1 O2 Na1 100.8(5) . . ?
W18 O3 W17 132.0(6) 2_686 . ?
Fe7 O3 Fe6 132.0(6) 2_686 . ?
Fe5 O4 Fe6 148.6(7) . . ?
W16 O4 W17 148.6(7) . . ?
W15 O5 W16 132.5(7) 2_686 . ?
Fe4 O5 Fe5 132.5(7) 2_686 . ?
W11 O6 Fe4 116.9(6) . . ?
W11 O6 W15 116.9(6) . . ?
W2 O7 W4 162.7(7) . . ?
W8 O8 W7 165.4(7) . . ?
W18 O9 W16 154.8(7) . . ?
Fe7 O9 Fe5 154.8(7) . . ?
W6 O10 W8 154.1(7) . . ?
W12 O11 W7 152.8(7) . . ?
W9 O12 W2 150.6(7) . . ?
P2 O14 W13 123.9(7) . . ?
P2 O14 W10 125.0(7) . . ?
W13 O14 W10 92.5(4) . . ?
P2 O14 W3 123.9(7) . . ?
W13 O14 W3 92.4(4) . . ?
W10 O14 W3 89.4(4) . . ?
Fe4 O15 Fe6 153.2(7) . . ?
W15 O15 W17 153.2(7) . . ?
W5 O17 Fe7 119.5(6) . . ?
W5 O17 W18 119.5(6) . . ?
W9 O18 W5 153.2(7) . . ?
W8 O20 Fe6 118.6(6) . . ?
W8 O20 W17 118.6(6) . . ?
W13 O21 Fe6 143.8(6) . . ?
W13 O21 W17 143.8(6) . . ?
W12 O22 W1 150.9(6) . . ?
W9 O23 W12 122.0(6) . . ?
P1 O24 W14 123.5(6) . . ?
P1 O24 W12 123.9(6) . . ?
W14 O24 W12 93.5(5) . . ?
P1 O24 W9 122.5(7) . . ?
W14 O24 W9 93.2(4) . . ?
W12 O24 W9 91.6(4) . . ?
W4 O25 W10 150.3(7) . . ?
W10 O26 W11 154.4(7) . . ?
W5 O27 W11 164.3(7) . . ?
W2 O28 W1 123.9(6) . . ?
W4 O29 W6 122.6(6) . . ?
W9 O30 W14 123.0(6) . . ?
W5 O31 Fe2 160.7(8) . . ?
W10 O32 W3 122.6(6) . . ?
W13 O33 Fe4 142.1(7) . . ?
W13 O33 W15 142.1(7) . . ?
W3 O34 W8 152.4(7) . . ?
W10 O35 Na2 103.3(8) . 2_577 ?
P1 O36 Fe5 128.7(6) . . ?
P1 O36 W16 128.7(6) . . ?
P1 O36 W7 130.4(7) . . ?
Fe5 O36 W7 90.1(4) . . ?
W16 O36 W7 90.1(4) . . ?
W18 O37 W15 149.9(7) . . ?
Fe7 O37 Fe4 149.9(7) . . ?
W14 O38 Fe7 143.1(6) . . ?
W14 O38 W18 143.1(6) . . ?
W7 O39 Fe5 119.6(7) . . ?
W7 O39 W16 119.6(7) . . ?
W7 O39 Na2 124.8(11) . 2_677 ?
W16 O39 Na2 98.2(8) . 2_677 ?
W7 O39 Na2A 109.6(7) . 2_677 ?
Fe5 O39 Na2A 101.9(5) . 2_677 ?
W11 O40 Na2A 112.8(7) . 2_577 ?
W14 O41 Fe5 142.7(7) . . ?
W14 O41 W16 142.7(7) . . ?
W14 O41 Na2A 114.5(7) . 2_677 ?
Fe5 O41 Na2A 101.4(6) . 2_677 ?
W4 O42 W11 151.4(6) . . ?
P2 O43 Fe4 127.6(6) . . ?
P2 O43 W15 127.6(6) . . ?
P2 O43 W11 128.4(7) . . ?
Fe4 O43 W11 90.8(4) . . ?
W15 O43 W11 90.8(4) . . ?
P2 O46 Fe6 127.8(7) . . ?
P2 O46 W17 127.8(7) . . ?
P2 O46 W8 128.9(7) . . ?
Fe6 O46 W8 90.9(4) . . ?
W17 O46 W8 90.9(4) . . ?
P2 O49 W4 128.7(7) . . ?
P2 O49 W6 129.0(7) . . ?
W4 O49 W6 90.5(4) . . ?
W5 O52 W2 151.9(8) . . ?
P1 O54 W1 127.5(7) . . ?
P1 O54 W2 128.1(6) . . ?
W1 O54 W2 90.5(4) . . ?
W3 O56 W13 123.7(7) . . ?
W6 O57 W3 150.0(7) . . ?
W14 O58 Mn3 155.9(7) . 2_686 ?
W14 O58 Fe3 155.9(7) . 2_686 ?
Mn3 O58 Fe3 0.0 2_686 2_686 ?
W1 O59 W7 151.9(7) . . ?
W13 O60 Fe3 148.3(8) . . ?
C12 O61 Fe1 119.9(14) . . ?
W10 O62 W13 123.0(6) . . ?
C9 O63 Fe2 118.5(13) . . ?
P1 O64 Fe7 127.8(7) . . ?
P1 O64 W18 127.8(7) . . ?
P1 O64 W5 128.9(6) . . ?
Fe7 O64 W5 92.1(4) . . ?
W18 O64 W5 92.1(4) . . ?
W12 O65 W14 122.7(7) . . ?
C1 O66 Fe2 120.4(15) . . ?
C18 C17 C16 122.2(18) . . ?
C18 C17 H17A 118.9 . . ?
C16 C17 H17A 118.9 . . ?
N11 C18 C17 119.1(19) . . ?
N11 C18 C19 115.6(19) . . ?
C17 C18 C19 125.2(18) . . ?
N12 C19 C22 124.1(18) . . ?
N12 C19 C18 114.8(17) . . ?
C22 C19 C18 121.0(18) . . ?
O2 C20 N13 121(2) . . ?
O2 C20 N14 121(2) . . ?
N13 C20 N14 118(2) . . ?
C13 C21 H21A 109.5 . . ?
C13 C21 H21B 109.5 . . ?
H21A C21 H21B 109.5 . . ?
C13 C21 H21C 109.5 . . ?
H21A C21 H21C 109.5 . . ?
H21B C21 H21C 109.5 . . ?
C19 C22 H22A 109.5 . . ?
C19 C22 H22B 109.5 . . ?
H22A C22 H22B 109.5 . . ?
C19 C22 H22C 109.5 . . ?
H22A C22 H22C 109.5 . . ?
H22B C22 H22C 109.5 . . ?
C1 N1 H1A 120.0 . . ?
C1 N1 H1B 120.0 . . ?
H1A N1 H1B 120.0 . . ?
N3 N2 C1 117.7(18) . . ?
N3 N2 H2A 121.1 . . ?
C1 N2 H2A 121.1 . . ?
C2 N3 N2 123.8(19) . . ?
C2 N3 Fe2 122.1(17) . . ?
N2 N3 Fe2 114.0(15) . . ?
C7 N4 C3 116.5(19) . . ?
C7 N4 Fe2 121.3(15) . . ?
C3 N4 Fe2 122.1(15) . . ?
C8 N5 N6 122.9(17) . . ?
C8 N5 Fe2 122.9(14) . . ?
N6 N5 Fe2 113.8(12) . . ?
C9 N6 N5 118.5(16) . . ?
C9 N6 H6A 120.7 . . ?
N5 N6 H6A 120.7 . . ?
C9 N7 H7A 120.0 . . ?
C9 N7 H7B 120.0 . . ?
H7A N7 H7B 120.0 . . ?
C12 N8 H8A 120.0 . . ?
C12 N8 H8B 120.0 . . ?
H8A N8 H8B 120.0 . . ?
N10 N9 C12 116.9(18) . . ?
N10 N9 H9A 121.5 . . ?
C12 N9 H9A 121.5 . . ?
C13 N10 N9 122.7(18) . . ?
C13 N10 Fe1 122.9(15) . . ?
N9 N10 Fe1 114.3(15) . . ?
C18 N11 C14 122.7(18) . . ?
C18 N11 Fe1 118.1(14) . . ?
C14 N11 Fe1 119.2(13) . . ?
C19 N12 N13 124.0(18) . . ?
C19 N12 Fe1 122.4(14) . . ?
N13 N12 Fe1 113.5(13) . . ?
C20 N13 N12 115.6(18) . . ?
C20 N13 H13A 122.2 . . ?
N12 N13 H13A 122.2 . . ?
C20 N14 H14A 120.0 . . ?
C20 N14 H14B 120.0 . . ?
H14A N14 H14B 120.0 . . ?
O66 C1 N1 126(2) . . ?
O66 C1 N2 118(2) . . ?
N1 C1 N2 116(2) . . ?
N3 C2 C10 122(2) . . ?
N3 C2 C3 117(2) . . ?
C10 C2 C3 121(2) . . ?
C4 C3 N4 123(2) . . ?
C4 C3 C2 127(2) . . ?
N4 C3 C2 109.1(19) . . ?
C3 C4 C5 121(3) . . ?
C3 C4 H4A 119.6 . . ?
C5 C4 H4A 119.6 . . ?
C6 C5 C4 118(3) . . ?
C6 C5 H5A 121.2 . . ?
C4 C5 H5A 121.2 . . ?
C7 C6 C5 116(2) . . ?
C7 C6 H6B 122.1 . . ?
C5 C6 H6B 122.1 . . ?
N4 C7 C6 126(2) . . ?
N4 C7 C8 115.3(19) . . ?
C6 C7 C8 119(2) . . ?
N5 C8 C7 112.5(19) . . ?
N5 C8 C11 123.5(19) . . ?
C7 C8 C11 124.0(19) . . ?
O63 C9 N6 118.8(18) . . ?
O63 C9 N7 120(2) . . ?
N6 C9 N7 121.3(19) . . ?
C2 C10 H10A 109.5 . . ?
C2 C10 H10B 109.5 . . ?
H10A C10 H10B 109.5 . . ?
C2 C10 H10C 109.5 . . ?
H10A C10 H10C 109.5 . . ?
H10B C10 H10C 109.5 . . ?
C8 C11 H11A 109.5 . . ?
C8 C11 H11B 109.5 . . ?
H11A C11 H11B 109.5 . . ?
C8 C11 H11C 109.5 . . ?
H11A C11 H11C 109.5 . . ?
H11B C11 H11C 109.5 . . ?
O61 C12 N8 125(2) . . ?
O61 C12 N9 117(2) . . ?
N8 C12 N9 117(2) . . ?
N10 C13 C21 124.4(19) . . ?
N10 C13 C14 113.4(18) . . ?
C21 C13 C14 122.0(19) . . ?
C15 C14 N11 122.1(18) . . ?
C15 C14 C13 123.1(18) . . ?
N11 C14 C13 114.5(18) . . ?
C14 C15 C16 117.7(18) . . ?
C14 C15 H15A 121.1 . . ?
C16 C15 H15A 121.1 . . ?
C17 C16 C15 115.8(19) . . ?
C17 C16 H16A 122.1 . . ?
C15 C16 H16A 122.1 . . ?
Fe3 O6W Na2 137.1(12) . 1_564 ?
Fe3 O6W Na2A 120.4(8) . 1_564 ?

loop_
_geom_bond_atom_site_label_1
_geom_bond_atom_site_label_2
_geom_bond_distance
_geom_bond_site_symmetry_2
_geom_bond_publ_flag
W1 O16 1.737(12) . ?
W1 O59 1.844(12) . ?
W1 O22 1.926(12) . ?
W1 O28 1.926(12) . ?
W1 O1 1.942(13) . ?
W1 O54 2.376(11) . ?
W2 O45 1.711(13) . ?
W2 O7 1.893(12) . ?
W2 O28 1.907(12) . ?
W2 O52 1.916(12) . ?
W2 O12 1.940(12) . ?
W2 O54 2.387(11) . ?
W3 O50 1.717(11) . ?
W3 O56 1.878(13) . ?
W3 O34 1.883(13) . ?
W3 O57 1.917(12) . ?
W3 O32 1.947(13) . ?
W3 O14 2.421(12) . ?
W4 O48 1.719(12) . ?
W4 O42 1.876(11) . ?
W4 O25 1.886(12) . ?
W4 O7 1.919(12) . ?
W4 O29 1.918(11) . ?
W4 O49 2.365(13) . ?
W5 O31 1.694(13) . ?
W5 O17 1.853(13) . ?
W5 O52 1.887(12) . ?
W5 O27 1.898(12) . ?
W5 O18 1.957(13) . ?
W5 O64 2.356(11) . ?
W6 O51 1.720(12) . ?
W6 O10 1.871(13) . ?
W6 O1 1.877(12) . ?
W6 O57 1.915(12) . ?
W6 O29 1.942(12) . ?
W6 O49 2.402(12) . ?
W7 O13 1.730(13) . ?
W7 O39 1.816(12) . ?
W7 O8 1.902(11) . ?
W7 O11 1.970(11) . ?
W7 O59 1.975(12) . ?
W7 O36 2.377(12) . ?
W8 O44 1.711(13) . ?
W8 O20 1.857(12) . ?
W8 O8 1.896(11) . ?
W8 O10 1.924(12) . ?
W8 O34 1.962(13) . ?
W8 O46 2.386(12) . ?
W9 O47 1.703(13) . ?
W9 O30 1.872(13) . ?
W9 O18 1.886(13) . ?
W9 O12 1.913(12) . ?
W9 O23 1.953(12) . ?
W9 O24 2.388(12) . ?
W10 O35 1.702(14) . ?
W10 O62 1.858(12) . ?
W10 O26 1.867(12) . ?
W10 O32 1.919(11) . ?
W10 O25 1.965(12) . ?
W10 O14 2.400(13) . ?
W11 O40 1.728(14) . ?
W11 O6 1.867(12) . ?
W11 O27 1.916(11) . ?
W11 O42 1.929(11) . ?
W11 O26 1.982(12) . ?
W11 O43 2.385(11) . ?
W12 O19 1.728(14) . ?
W12 O65 1.877(12) . ?
W12 O11 1.890(11) . ?
W12 O22 1.915(12) . ?
W12 O23 1.957(11) . ?
W12 O24 2.384(12) . ?
W13 O60 1.722(13) . ?
W13 O21 1.781(12) . ?
W13 O33 1.830(11) . ?
W13 O56 2.004(13) . ?
W13 O62 2.021(13) . ?
W13 O14 2.322(12) . ?
W14 O58 1.752(13) . ?
W14 O41 1.795(12) . ?
W14 O38 1.853(13) . ?
W14 O30 2.029(13) . ?
W14 O65 2.037(12) . ?
W14 O24 2.332(12) . ?
W15 O15 1.843(12) . ?
W15 O5 1.868(11) 2_686 ?
W15 O37 1.872(12) . ?
W15 O6 2.027(12) . ?
W15 O33 2.073(12) . ?
W15 O43 2.275(11) . ?
W16 O4 1.847(12) . ?
W16 O9 1.857(12) . ?
W16 O5 1.875(12) . ?
W16 O39 2.016(12) . ?
W16 O41 2.092(12) . ?
W16 O36 2.303(12) . ?
W16 Na2 3.71(3) 2_677 ?
W17 O15 1.871(11) . ?
W17 O3 1.881(12) . ?
W17 O4 1.899(13) . ?
W17 O20 2.022(11) . ?
W17 O21 2.068(12) . ?
W17 O46 2.297(13) . ?
W18 O9 1.836(12) . ?
W18 O37 1.864(13) . ?
W18 O3 1.870(11) 2_686 ?
W18 O17 2.011(13) . ?
W18 O38 2.036(13) . ?
W18 O64 2.278(11) . ?
Fe4 O15 1.843(12) . ?
Fe4 O5 1.868(11) 2_686 ?
Fe4 O37 1.872(12) . ?
Fe4 O6 2.027(12) . ?
Fe4 O33 2.073(12) . ?
Fe4 O43 2.275(11) . ?
Fe5 O4 1.847(12) . ?
Fe5 O9 1.857(12) . ?
Fe5 O5 1.875(12) . ?
Fe5 O39 2.016(12) . ?
Fe5 O41 2.092(12) . ?
Fe5 O36 2.303(12) . ?
Fe6 O15 1.871(11) . ?
Fe6 O3 1.881(12) . ?
Fe6 O4 1.899(13) . ?
Fe6 O20 2.022(11) . ?
Fe6 O21 2.068(12) . ?
Fe6 O46 2.297(13) . ?
Fe7 O9 1.836(12) . ?
Fe7 O37 1.864(13) . ?
Fe7 O3 1.870(11) 2_686 ?
Fe7 O17 2.011(13) . ?
Fe7 O38 2.036(13) . ?
Fe7 O64 2.278(11) . ?
P1 O54 1.514(12) . ?
P1 O36 1.516(12) . ?
P1 O64 1.557(12) . ?
P1 O24 1.630(13) . ?
P2 O49 1.494(13) . ?
P2 O46 1.537(14) . ?
P2 O43 1.545(11) . ?
P2 O14 1.605(13) . ?
Fe1 O61 2.139(15) . ?
Fe1 O2 2.164(14) . ?
Fe1 O1W 2.218(18) . ?
Fe1 N12 2.233(17) . ?
Fe1 N10 2.249(16) . ?
Fe1 O2W 2.283(14) . ?
Fe1 N11 2.283(17) . ?
Fe2 O3W 2.150(16) . ?
Fe2 O31 2.190(14) . ?
Fe2 O66 2.229(15) . ?
Fe2 O63 2.263(14) . ?
Fe2 N5 2.272(16) . ?
Fe2 N4 2.28(2) . ?
Fe2 N3 2.331(18) . ?
Fe3 O4W 2.047(17) . ?
Fe3 O60 2.113(14) . ?
Fe3 O58 2.126(14) 2_686 ?
Fe3 O5W 2.190(14) . ?
Fe3 O7W 2.261(16) . ?
Fe3 O6W 2.294(17) . ?
Na1 O22W 2.03(3) . ?
Na1 O2 2.837(18) . ?
Na1 O21W 2.89(2) 2_677 ?
Na2 O6W 2.74(3) 1_546 ?
Na2 O15W 2.81(6) 1_455 ?
Na2 O39 2.84(3) 2_677 ?
Na2 O35 3.00(3) 2_577 ?
Na2 W16 3.71(3) 2_677 ?
Na2A O41 2.861(17) 2_677 ?
Na2A O39 2.908(18) 2_677 ?
Na2A O40 2.94(2) 2_577 ?
Na2A O6W 2.99(2) 1_546 ?
O2 C20 1.23(2) . ?
O3 Fe7 1.870(11) 2_686 ?
O3 W18 1.870(11) 2_686 ?
O5 Fe4 1.868(11) 2_686 ?
O5 W15 1.868(11) 2_686 ?
O35 Na2 3.00(3) 2_577 ?
O39 Na2 2.84(3) 2_677 ?
O39 Na2A 2.908(18) 2_677 ?
O40 Na2A 2.94(2) 2_577 ?
O41 Na2A 2.861(17) 2_677 ?
O58 Mn3 2.126(14) 2_686 ?
O58 Fe3 2.126(14) 2_686 ?
O61 C12 1.27(2) . ?
O63 C9 1.25(2) . ?
O66 C1 1.27(2) . ?
C17 C18 1.36(3) . ?
C17 C16 1.39(3) . ?
C17 H17A 0.9300 . ?
C18 N11 1.27(2) . ?
C18 C19 1.50(3) . ?
C19 N12 1.22(2) . ?
C19 C22 1.49(3) . ?
C20 N13 1.33(3) . ?
C20 N14 1.34(3) . ?
C21 C13 1.47(3) . ?
C21 H21A 0.9600 . ?
C21 H21B 0.9600 . ?
C21 H21C 0.9600 . ?
C22 H22A 0.9600 . ?
C22 H22B 0.9600 . ?
C22 H22C 0.9600 . ?
N1 C1 1.28(3) . ?
N1 H1A 0.8600 . ?
N1 H1B 0.8600 . ?
N2 N3 1.34(3) . ?
N2 C1 1.40(3) . ?
N2 H2A 0.8600 . ?
N3 C2 1.25(3) . ?
N4 C7 1.33(3) . ?
N4 C3 1.42(3) . ?
N5 C8 1.34(3) . ?
N5 N6 1.37(2) . ?
N6 C9 1.33(2) . ?
N6 H6A 0.8600 . ?
N7 C9 1.34(3) . ?
N7 H7A 0.8600 . ?
N7 H7B 0.8600 . ?
N8 C12 1.28(3) . ?
N8 H8A 0.8600 . ?
N8 H8B 0.8600 . ?
N9 N10 1.31(2) . ?
N9 C12 1.39(3) . ?
N9 H9A 0.8600 . ?
N10 C13 1.30(3) . ?
N11 C14 1.34(2) . ?
N12 N13 1.37(2) . ?
N13 H13A 0.8600 . ?
N14 H14A 0.8600 . ?
N14 H14B 0.8600 . ?
C2 C10 1.50(3) . ?
C2 C3 1.55(3) . ?
C3 C4 1.23(3) . ?
C4 C5 1.47(3) . ?
C4 H4A 0.9300 . ?
C5 C6 1.41(3) . ?
C5 H5A 0.9300 . ?
C6 C7 1.36(3) . ?
C6 H6B 0.9300 . ?
C7 C8 1.46(3) . ?
C8 C11 1.56(3) . ?
C10 H10A 0.9600 . ?
C10 H10B 0.9600 . ?
C10 H10C 0.9600 . ?
C11 H11A 0.9600 . ?
C11 H11B 0.9600 . ?
C11 H11C 0.9600 . ?
C13 C14 1.53(3) . ?
C14 C15 1.33(3) . ?
C15 C16 1.44(3) . ?
C15 H15A 0.9300 . ?
C16 H16A 0.9300 . ?
O6W Na2 2.74(3) 1_564 ?
O6W Na2A 2.99(2) 1_564 ?
O15W Na2 2.81(6) 1_655 ?
O21W Na1 2.89(2) 2_677 ?
